data_1534920
loop_
_publ_author_name
'Sirotinkin, S.P.'
'Sirotinkin, V.P.'
'Trunov, V.K.'

_publ_section_title
;
 Structure of low temperature modification of Ba Nb2 O6
;
_journal_name_full 'Zhurnal Neorganicheskoi Khimii'
_journal_page_first 1609
_journal_page_last 1611
_journal_volume 35
_journal_year 1990
_chemical_formula_sum 'Ba Nb2 O6'
_space_group_IT_number 14
_symmetry_space_group_name_Hall '-P 2ybc'
_symmetry_space_group_name_H-M 'P 1 21/c 1'
_cell_angle_alpha 90
_cell_angle_beta 90.35
_cell_angle_gamma 90
_cell_formula_units_Z 2
_cell_length_a 3.952
_cell_length_b 6.049
_cell_length_c 10.434
_cell_volume 249.427
_citation_journal_id_ASTM ZNOKAQ
_cod_data_source_file Sirotinkin_ZNOKAQ_1990_1013.cif
_cod_data_source_block Ba1Nb2O6
_cod_original_cell_volume 249.4269
_cod_original_formula_sum 'Ba1 Nb2 O6'
_cod_database_code 1534920

loop_
_symmetry_equiv_pos_as_xyz
x,y,z
-x,y+1/2,-z+1/2
-x,-y,-z
x,-y-1/2,z-1/2

loop_
_atom_site_label
_atom_site_type_symbol
_atom_site_fract_x
_atom_site_fract_y
_atom_site_fract_z
_atom_site_occupancy
_atom_site_U_iso_or_equiv
Ba1 Ba+2 0 0.5 0.5 1 0.0
O1 O-2 0.499 0.198 0.464 1 0.0
O3 O-2 0.007 0.084 0.65 1 0.0
Nb1 Nb+5 0.531 0.0465 0.6504 1 0.0
O2 O-2 0.501 0.384 0.697 1 0.0
